data_7106398
loop_
_publ_author_name
'Marzio Rancan'
'Francesco Sedona'
'Marco Di Marino'
'Lidia Armelao'
'Mauro Sambi'

_publ_section_title
;
 Chromium wheels quasi-hexagonal 2D assembling by direct UHV sublimation
;
_journal_name_full Chem.Commun.
_journal_page_first 5744
_journal_paper_doi 10.1039/c1cc10730e
_journal_volume 47
_journal_year 2011
_chemical_formula_moiety '2(C35 H72 Cr5 O20), 2(C7 H8)'
_chemical_formula_sum 'C84 H160 Cr10 O40'
_chemical_formula_weight 2330.12
_space_group_crystal_system triclinic
_space_group_IT_number 2
_space_group_name_Hall '-P 1'
_space_group_name_H-M_alt 'P -1'
_symmetry_cell_setting triclinic
_symmetry_Int_Tables_number 2
_symmetry_space_group_name_Hall '-P 1'
_symmetry_space_group_name_H-M 'P -1'
_atom_sites_solution_hydrogens geom
_atom_sites_solution_primary direct
_atom_sites_solution_secondary difmap
_audit_creation_method
;
Olex2 1.1
(compiled 2011.01.21 svn.r1625, GUI svn.r3464)
;
_cell_angle_alpha 117.67(1)
_cell_angle_beta 102.63(1)
_cell_angle_gamma 94.05(1)
_cell_formula_units_Z 1
_cell_length_a 9.914(5)
_cell_length_b 17.909(5)
_cell_length_c 18.644(5)
_cell_measurement_reflns_used 17335
_cell_measurement_temperature 150.1
_cell_measurement_theta_max 26.5062
_cell_measurement_theta_min 3.0342
_cell_volume 2803.4(18)
_computing_cell_refinement
;
CrysAlisPro, Oxford Diffraction Ltd.,
Version 1.171.34.36 (release 02-08-2010 CrysAlis171 .NET)
(compiled Aug 2 2010,13:00:58)
;
_computing_data_collection
;
CrysAlisPro, Oxford Diffraction Ltd.,
Version 1.171.34.36 (release 02-08-2010 CrysAlis171 .NET)
(compiled Aug 2 2010,13:00:58)
;
_computing_data_reduction
;
CrysAlisPro, Oxford Diffraction Ltd.,
Version 1.171.34.36 (release 02-08-2010 CrysAlis171 .NET)
(compiled Aug 2 2010,13:00:58)
;
_computing_molecular_graphics
;
O. V. Dolomanov, L. J. Bourhis, R. J. Gildea, J. A. K. Howard and H. Puschmann,
OLEX2: a complete structure solution, refinement and analysis program.
J. Appl. Cryst. (2009). 42, 339-341.
;
_computing_publication_material
;
O. V. Dolomanov, L. J. Bourhis, R. J. Gildea, J. A. K. Howard and H. Puschmann,
OLEX2: a complete structure solution, refinement and analysis program.
J. Appl. Cryst. (2009). 42, 339-341.
;
_computing_structure_refinement 'SHELXL-97 (Sheldrick, 1997)'
_computing_structure_solution 'SHELXS-97 (Sheldrick, 1990)'
_diffrn_ambient_temperature 150.1
_diffrn_detector_area_resol_mean 16.1274
_diffrn_measured_fraction_theta_full 0.846
_diffrn_measured_fraction_theta_max 0.846
_diffrn_measurement_details
;
1 omega -64.00 -37.00 1.0000 40.0000
omega____ theta____ kappa____ phi______ frames
- -15.0683 0.0000 -150.0000 27

2 omega 44.00 95.00 1.0000 40.0000
omega____ theta____ kappa____ phi______ frames
- 15.1464 179.0000 90.0000 51

3 omega 35.00 96.00 1.0000 40.0000
omega____ theta____ kappa____ phi______ frames
- 15.1464 179.0000 -90.0000 61

4 omega 42.00 81.00 1.0000 40.0000
omega____ theta____ kappa____ phi______ frames
- 15.1464 77.0000 90.0000 39

5 omega 35.00 84.00 1.0000 40.0000
omega____ theta____ kappa____ phi______ frames
- 15.1464 179.0000 0.0000 49

6 omega -2.00 25.00 1.0000 40.0000
omega____ theta____ kappa____ phi______ frames
- 15.1464 -126.0000 -70.0000 27

7 omega 41.00 76.00 1.0000 40.0000
omega____ theta____ kappa____ phi______ frames
- 15.1464 -126.0000 -70.0000 35

8 omega -15.00 88.00 1.0000 40.0000
omega____ theta____ kappa____ phi______ frames
- 15.1464 38.0000 -120.0000 103

9 omega 3.00 33.00 1.0000 40.0000
omega____ theta____ kappa____ phi______ frames
- 15.1464 77.0000 120.0000 30

10 omega 60.00 88.00 1.0000 40.0000
omega____ theta____ kappa____ phi______ frames
- 15.1464 77.0000 120.0000 28

11 omega -12.00 77.00 1.0000 40.0000
omega____ theta____ kappa____ phi______ frames
- 15.1464 38.0000 -30.0000 89

12 omega -60.00 4.00 1.0000 40.0000
omega____ theta____ kappa____ phi______ frames
- 15.1464 -38.0000 150.0000 64

13 omega -19.00 87.00 1.0000 40.0000
omega____ theta____ kappa____ phi______ frames
- 15.1464 77.0000 30.0000 106

14 omega 1.00 79.00 1.0000 40.0000
omega____ theta____ kappa____ phi______ frames
- 15.1464 -132.0000 123.0000 78
;
_diffrn_measurement_device_type 'Xcalibur, Eos, Gemini'
_diffrn_measurement_method '\w scans'
_diffrn_orient_matrix_UB_11 0.0625086000
_diffrn_orient_matrix_UB_12 -0.0105621000
_diffrn_orient_matrix_UB_13 0.0166452000
_diffrn_orient_matrix_UB_21 0.0410801000
_diffrn_orient_matrix_UB_22 0.0338828000
_diffrn_orient_matrix_UB_23 -0.0002862000
_diffrn_orient_matrix_UB_31 -0.0017890000
_diffrn_orient_matrix_UB_32 0.0286883000
_diffrn_orient_matrix_UB_33 0.0416028000
_diffrn_radiation_monochromator graphite
_diffrn_radiation_probe x-ray
_diffrn_radiation_type 'Mo K\a'
_diffrn_radiation_wavelength 0.7107
_diffrn_reflns_av_R_equivalents 0.0455
_diffrn_reflns_av_unetI/netI 0.0756
_diffrn_reflns_limit_h_max 11
_diffrn_reflns_limit_h_min -12
_diffrn_reflns_limit_k_max 22
_diffrn_reflns_limit_k_min -21
_diffrn_reflns_limit_l_max 23
_diffrn_reflns_limit_l_min -23
_diffrn_reflns_number 31323
_diffrn_reflns_theta_full 26.53
_diffrn_reflns_theta_max 26.53
_diffrn_reflns_theta_min 3.04
_diffrn_source 'Enhance (Mo) X-ray Source'
_exptl_absorpt_coefficient_mu 1.005
_exptl_absorpt_correction_T_max 1.00000
_exptl_absorpt_correction_T_min 0.72337
_exptl_absorpt_correction_type multi-scan
_exptl_absorpt_process_details
;
CrysAlisPro, Oxford Diffraction Ltd.,
Version 1.171.34.36 (release 02-08-2010 CrysAlis171 .NET)
(compiled Aug 2 2010,13:00:58)
Empirical absorption correction using spherical harmonics,
implemented in SCALE3 ABSPACK scaling algorithm.
;
_exptl_crystal_colour 'dark green'
_exptl_crystal_colour_modifier dark
_exptl_crystal_colour_primary green
_exptl_crystal_density_diffrn 1.380
_exptl_crystal_density_method 'not measured'
_exptl_crystal_description plate
_exptl_crystal_F_000 1224
_exptl_crystal_recrystallization_method 'from toluene solution'
_exptl_crystal_size_max 0.4
_exptl_crystal_size_mid 0.2
_exptl_crystal_size_min 0.1
_refine_diff_density_max 1.067
_refine_diff_density_min -0.637
_refine_diff_density_rms 0.100
_refine_ls_extinction_method none
_refine_ls_goodness_of_fit_ref 1.050
_refine_ls_hydrogen_treatment constr
_refine_ls_matrix_type full
_refine_ls_number_parameters 629
_refine_ls_number_reflns 9873
_refine_ls_number_restraints 607
_refine_ls_restrained_S_all 1.055
_refine_ls_R_factor_all 0.0703
_refine_ls_R_factor_gt 0.0465
_refine_ls_shift/su_max 0.062
_refine_ls_shift/su_mean 0.001
_refine_ls_structure_factor_coef Fsqd
_refine_ls_weighting_details 'calc w=1/[\s^2^(Fo^2^)+(0.0707P)^2^+1.6889P] where P=(Fo^2^+2Fc^2^)/3'
_refine_ls_weighting_scheme calc
_refine_ls_wR_factor_gt 0.1280
_refine_ls_wR_factor_ref 0.1479
_reflns_number_gt 7553
_reflns_number_total 9873
_reflns_threshold_expression >2sigma(I)
_cod_data_source_file c1cc10730e.txt
_cod_data_source_block exp_164_abs
_cod_original_cell_volume 2804(2)
_cod_database_code 7106398

loop_
_space_group_symop_id
_space_group_symop_operation_xyz
1 'x, y, z'
2 '-x, -y, -z'

loop_
_atom_site_label
_atom_site_type_symbol
_atom_site_fract_x
_atom_site_fract_y
_atom_site_fract_z
_atom_site_U_iso_or_equiv
_atom_site_adp_type
_atom_site_occupancy
_atom_site_symmetry_multiplicity
_atom_site_calc_flag
_atom_site_refinement_flags
_atom_site_disorder_assembly
_atom_site_disorder_group
Cr1 Cr -0.15065(6) 0.25839(4) 0.18146(4) 0.02206(16) Uani 1 1 d U A .
Cr2 Cr -0.00142(6) 0.18731(4) 0.28474(4) 0.02187(16) Uani 1 1 d U . .
Cr3 Cr -0.14790(6) -0.04685(4) -0.27880(4) 0.02160(16) Uani 1 1 d U . .
Cr4 Cr -0.24391(6) 0.10995(4) -0.16965(4) 0.02101(16) Uani 1 1 d U A .
Cr5 Cr -0.24527(6) 0.22833(4) 0.00625(4) 0.02090(16) Uani 1 1 d U A .
O1 O -0.1467(3) 0.14712(15) 0.17757(15) 0.0223(5) Uani 1 1 d U . .
O2 O 0.0318(3) 0.28397(15) 0.26408(15) 0.0243(6) Uani 1 1 d U . .
O3 O -0.2476(3) 0.29605(17) 0.27169(16) 0.0282(6) Uani 1 1 d U . .
O4 O -0.1381(3) 0.24059(16) 0.34837(16) 0.0289(6) Uani 1 1 d U . .
O5 O -0.1392(3) -0.12679(15) -0.23503(15) 0.0216(5) Uani 1 1 d DU . .
O6 O 0.0342(3) -0.08120(15) -0.29104(15) 0.0235(6) Uani 1 1 d U . .
O7 O -0.1376(3) -0.24839(16) -0.39872(15) 0.0279(6) Uani 1 1 d U . .
O8 O -0.2478(3) -0.14189(16) -0.39449(16) 0.0270(6) Uani 1 1 d U . .
O9 O -0.0763(2) 0.05834(15) -0.16905(14) 0.0190(5) Uani 1 1 d U . .
O10 O -0.3244(3) -0.01110(15) -0.25619(15) 0.0241(6) Uani 1 1 d U . .
O11 O -0.1349(3) 0.02140(16) -0.33668(16) 0.0257(6) Uani 1 1 d U . .
O12 O -0.2078(3) 0.13952(16) -0.25515(15) 0.0251(6) Uani 1 1 d U . .
O13 O -0.2814(3) 0.10357(15) -0.07335(15) 0.0210(5) Uani 1 1 d U . .
O14 O -0.1538(3) 0.22470(15) -0.07723(15) 0.0251(6) Uani 1 1 d U . .
O15 O -0.4272(3) 0.14584(16) -0.19027(16) 0.0258(6) Uani 1 1 d U . .
O16 O -0.4284(3) 0.23521(16) -0.05781(16) 0.0250(6) Uani 1 1 d U . .
O17 O -0.0779(2) 0.22722(14) 0.08360(14) 0.0177(5) Uani 1 1 d DU . .
O18 O -0.3265(3) 0.22046(16) 0.09040(15) 0.0248(6) Uani 1 1 d U . .
O19 O -0.2040(3) 0.35625(16) 0.07059(16) 0.0252(6) Uani 1 1 d U . .
O20 O -0.1317(3) 0.37828(16) 0.20234(15) 0.0264(6) Uani 1 1 d U . .
C1 C -0.2598(9) 0.3135(5) 0.4742(4) 0.044(2) Uiso 0.608(7) 1 d PDU A 1
H1A H -0.3165 0.3404 0.5128 0.066 Uiso 0.608(7) 1 calc PR A 1
H1B H -0.1595 0.3371 0.5045 0.066 Uiso 0.608(7) 1 calc PR A 1
H1C H -0.2788 0.2512 0.4523 0.066 Uiso 0.608(7) 1 calc PR A 1
C1A C -0.3207(13) 0.2864(8) 0.4492(7) 0.043(3) Uiso 0.392(7) 1 d PDU A 2
H1AA H -0.2307 0.2753 0.4726 0.064 Uiso 0.392(7) 1 calc PR A 2
H1AB H -0.3875 0.2317 0.4111 0.064 Uiso 0.392(7) 1 calc PR A 2
H1AC H -0.3588 0.3225 0.4954 0.064 Uiso 0.392(7) 1 calc PR A 2
C2 C -0.4600(7) 0.2919(5) 0.3558(5) 0.058(2) Uiso 0.608(7) 1 d PDU A 1
H2A H -0.4767 0.2299 0.3356 0.087 Uiso 0.608(7) 1 calc PR A 1
H2B H -0.4893 0.3019 0.3078 0.087 Uiso 0.608(7) 1 calc PR A 1
H2C H -0.5146 0.3192 0.3956 0.087 Uiso 0.608(7) 1 calc PR A 1
C2A C -0.4247(11) 0.3634(9) 0.3751(10) 0.080(5) Uiso 0.392(7) 1 d PDU A 2
H2AA H -0.5024 0.3144 0.3361 0.121 Uiso 0.392(7) 1 calc PR A 2
H2AB H -0.4020 0.3952 0.3470 0.121 Uiso 0.392(7) 1 calc PR A 2
H2AC H -0.4528 0.4015 0.4251 0.121 Uiso 0.392(7) 1 calc PR A 2
C3 C -0.2762(10) 0.4248(4) 0.4291(6) 0.069(3) Uiso 0.608(7) 1 d PDU A 1
H3A H -0.3306 0.4526 0.4689 0.104 Uiso 0.608(7) 1 calc PR A 1
H3B H -0.3079 0.4325 0.3798 0.104 Uiso 0.608(7) 1 calc PR A 1
H3C H -0.1758 0.4508 0.4567 0.104 Uiso 0.608(7) 1 calc PR A 1
C3A C -0.1798(14) 0.4145(8) 0.4647(9) 0.095(6) Uiso 0.392(7) 1 d PDU A 2
H3AA H -0.2138 0.4525 0.5120 0.142 Uiso 0.392(7) 1 calc PR A 2
H3AB H -0.1575 0.4448 0.4352 0.142 Uiso 0.392(7) 1 calc PR A 2
H3AC H -0.0949 0.3976 0.4861 0.142 Uiso 0.392(7) 1 calc PR A 2
C4 C -0.2978(5) 0.3316(3) 0.4015(3) 0.0451(12) Uani 1 1 d DU . .
C5 C -0.2230(4) 0.2851(2) 0.3355(2) 0.0293(9) Uani 1 1 d U A .
C6 C -0.2220(4) -0.2167(2) -0.4325(2) 0.0262(8) Uani 1 1 d U A .
C7 C -0.3312(6) -0.3644(3) -0.5537(3) 0.0484(12) Uani 1 1 d U A .
H7A H -0.4022 -0.3711 -0.5268 0.073 Uiso 1 1 calc R . .
H7B H -0.2478 -0.3847 -0.5360 0.073 Uiso 1 1 calc R . .
H7C H -0.3704 -0.3982 -0.6153 0.073 Uiso 1 1 calc R . .
C8 C -0.1773(5) -0.2594(3) -0.5684(3) 0.0504(12) Uani 1 1 d U A .
H8A H -0.2173 -0.2898 -0.6299 0.076 Uiso 1 1 calc R . .
H8B H -0.0971 -0.2834 -0.5532 0.076 Uiso 1 1 calc R . .
H8C H -0.1454 -0.1981 -0.5482 0.076 Uiso 1 1 calc R . .
C9 C -0.2897(4) -0.2699(3) -0.5275(2) 0.0312(9) Uani 1 1 d U . .
C10 C -0.4163(5) -0.2364(3) -0.5549(3) 0.0459(12) Uani 1 1 d U A .
H10A H -0.4913 -0.2463 -0.5319 0.069 Uiso 1 1 calc R . .
H10B H -0.4506 -0.2666 -0.6167 0.069 Uiso 1 1 calc R . .
H10C H -0.3886 -0.1746 -0.5337 0.069 Uiso 1 1 calc R . .
C11 C -0.1707(4) 0.0929(2) -0.3196(2) 0.0237(8) Uani 1 1 d U A .
C12 C -0.1764(4) 0.1228(3) -0.3843(2) 0.0309(9) Uani 1 1 d U . .
C13 C -0.1013(6) 0.0715(3) -0.4478(3) 0.0534(14) Uani 1 1 d U A .
H13A H -0.1421 0.0101 -0.4747 0.080 Uiso 1 1 calc R . .
H13B H -0.0009 0.0820 -0.4191 0.080 Uiso 1 1 calc R . .
H13C H -0.1122 0.0892 -0.4909 0.080 Uiso 1 1 calc R . .
C14 C -0.3302(6) 0.1104(5) -0.4267(4) 0.0761(19) Uani 1 1 d U A .
H14A H -0.3744 0.0495 -0.4543 0.114 Uiso 1 1 calc R . .
H14B H -0.3398 0.1290 -0.4691 0.114 Uiso 1 1 calc R . .
H14C H -0.3767 0.1447 -0.3844 0.114 Uiso 1 1 calc R . .
C15 C -0.1086(7) 0.2182(3) -0.3389(3) 0.0614(15) Uani 1 1 d U A .
H15A H -0.1075 0.2368 -0.3806 0.092 Uiso 1 1 calc R . .
H15B H -0.0117 0.2272 -0.3054 0.092 Uiso 1 1 calc R . .
H15C H -0.1631 0.2517 -0.3015 0.092 Uiso 1 1 calc R . .
C16 C -0.4844(4) 0.1950(2) -0.1370(2) 0.0229(8) Uani 1 1 d U A .
C17 C -0.6641(5) 0.1834(4) -0.2609(3) 0.0630(16) Uani 1 1 d U A .
H17A H -0.6004 0.2246 -0.2651 0.094 Uiso 1 1 calc R . .
H17B H -0.7620 0.1867 -0.2815 0.094 Uiso 1 1 calc R . .
H17C H -0.6496 0.1251 -0.2952 0.094 Uiso 1 1 calc R . .
C18 C -0.6334(4) 0.2045(3) -0.1696(3) 0.0320(9) Uani 1 1 d U . .
C19 C -0.6546(5) 0.2949(3) -0.1146(3) 0.0560(14) Uani 1 1 d U A .
H19A H -0.7511 0.2997 -0.1362 0.084 Uiso 1 1 calc R . .
H19B H -0.5875 0.3368 -0.1160 0.084 Uiso 1 1 calc R . .
H19C H -0.6387 0.3064 -0.0564 0.084 Uiso 1 1 calc R . .
C20 C -0.7329(5) 0.1396(3) -0.1631(3) 0.0534(13) Uani 1 1 d U A .
H20A H -0.8308 0.1441 -0.1820 0.080 Uiso 1 1 calc R . .
H20B H -0.7110 0.1521 -0.1042 0.080 Uiso 1 1 calc R . .
H20C H -0.7203 0.0812 -0.1988 0.080 Uiso 1 1 calc R . .
C21 C -0.1583(4) 0.4042(2) 0.1491(2) 0.0234(8) Uani 1 1 d U A .
C22 C -0.0667(5) 0.5257(3) 0.1307(3) 0.0456(12) Uani 1 1 d U A .
H22A H 0.0252 0.5086 0.1328 0.068 Uiso 1 1 calc R . .
H22B H -0.0536 0.5880 0.1532 0.068 Uiso 1 1 calc R . .
H22C H -0.1263 0.4961 0.0721 0.068 Uiso 1 1 calc R . .
C23 C -0.1373(5) 0.5013(2) 0.1836(2) 0.0313(9) Uani 1 1 d U . .
C24 C -0.2854(5) 0.5222(3) 0.1765(3) 0.0507(13) Uani 1 1 d U A .
H24A H -0.2787 0.5837 0.1955 0.076 Uiso 1 1 calc R . .
H24B H -0.3289 0.5076 0.2119 0.076 Uiso 1 1 calc R . .
H24C H -0.3433 0.4887 0.1176 0.076 Uiso 1 1 calc R . .
C25 C -0.0477(6) 0.5491(3) 0.2753(3) 0.0487(12) Uani 1 1 d U A .
H25A H 0.0456 0.5340 0.2790 0.073 Uiso 1 1 calc R . .
H25B H -0.0935 0.5329 0.3090 0.073 Uiso 1 1 calc R . .
H25C H -0.0376 0.6113 0.2970 0.073 Uiso 1 1 calc R . .
C26 C -0.2746(5) 0.0899(3) 0.1551(3) 0.0506(13) Uani 1 1 d U . .
H26A H -0.2533 0.0363 0.1527 0.076 Uiso 1 1 calc R . .
H26B H -0.3333 0.0773 0.0997 0.076 Uiso 1 1 calc R . .
H26C H -0.3252 0.1166 0.1974 0.076 Uiso 1 1 calc R . .
C27 C -0.4560(5) 0.2457(3) 0.1043(3) 0.0459(12) Uani 1 1 d U A .
H27A H -0.5307 0.2167 0.0506 0.069 Uiso 1 1 calc R . .
H27B H -0.4449 0.3081 0.1280 0.069 Uiso 1 1 calc R . .
H27C H -0.4813 0.2296 0.1439 0.069 Uiso 1 1 calc R . .
C28 C -0.0523(7) 0.2847(3) -0.0725(4) 0.080(2) Uani 1 1 d U A .
H28A H -0.0862 0.2972 -0.1185 0.120 Uiso 1 1 calc R . .
H28B H 0.0343 0.2620 -0.0777 0.120 Uiso 1 1 calc R . .
H28C H -0.0326 0.3377 -0.0181 0.120 Uiso 1 1 calc R . .
C29 C -0.3989(5) 0.0453(3) -0.0821(3) 0.0368(10) Uani 1 1 d U A .
H29A H -0.4225 -0.0063 -0.1379 0.055 Uiso 1 1 calc R . .
H29B H -0.4803 0.0734 -0.0765 0.055 Uiso 1 1 calc R . .
H29C H -0.3741 0.0292 -0.0381 0.055 Uiso 1 1 calc R . .
C30 C 0.0099(6) 0.0601(4) -0.0940(3) 0.0590(14) Uani 1 1 d U A .
H30A H -0.0514 0.0451 -0.0660 0.089 Uiso 1 1 calc R . .
H30B H 0.0673 0.1179 -0.0552 0.089 Uiso 1 1 calc R . .
H30C H 0.0719 0.0185 -0.1104 0.089 Uiso 1 1 calc R . .
C31 C -0.4557(4) -0.0379(3) -0.3198(3) 0.0384(10) Uani 1 1 d U A .
H31A H -0.4538 -0.0065 -0.3509 0.058 Uiso 1 1 calc R . .
H31B H -0.5324 -0.0257 -0.2932 0.058 Uiso 1 1 calc R . .
H31C H -0.4710 -0.0997 -0.3589 0.058 Uiso 1 1 calc R . .
C32 C 0.0990(4) -0.0767(3) -0.3505(3) 0.0310(9) Uani 1 1 d U A .
H32A H 0.0513 -0.1249 -0.4070 0.047 Uiso 1 1 calc R . .
H32B H 0.1986 -0.0798 -0.3349 0.047 Uiso 1 1 calc R . .
H32C H 0.0916 -0.0223 -0.3503 0.047 Uiso 1 1 calc R . .
C33 C 0.1038(5) 0.3682(3) 0.3303(3) 0.0410(11) Uani 1 1 d U . .
H33A H 0.0610 0.3859 0.3769 0.062 Uiso 1 1 calc R . .
H33B H 0.0965 0.4088 0.3088 0.062 Uiso 1 1 calc R . .
H33C H 0.2034 0.3675 0.3506 0.062 Uiso 1 1 calc R . .
C34 C 0.0646(9) 0.2711(6) 0.0964(6) 0.061(3) Uiso 0.608(7) 1 d PDU A 1
C34A C 0.0113(17) 0.1630(10) 0.0552(11) 0.087(5) Uiso 0.392(7) 1 d PDU A 2
C35 C -0.1860(9) -0.1263(5) -0.1684(5) 0.048(2) Uiso 0.608(7) 1 d PDU A 1
H35A H -0.1761 -0.1800 -0.1676 0.072 Uiso 0.608(7) 1 calc PR A 1
H35B H -0.2852 -0.1212 -0.1769 0.072 Uiso 0.608(7) 1 calc PR A 1
H35C H -0.1290 -0.0775 -0.1144 0.072 Uiso 0.608(7) 1 calc PR A 1
C35A C -0.2600(11) -0.1680(8) -0.2284(9) 0.054(4) Uiso 0.392(7) 1 d PDU A 2
H35D H -0.3051 -0.2206 -0.2821 0.081 Uiso 0.392(7) 1 calc PR A 2
H35E H -0.3268 -0.1291 -0.2150 0.081 Uiso 0.392(7) 1 calc PR A 2
H35F H -0.2315 -0.1826 -0.1835 0.081 Uiso 0.392(7) 1 calc PR A 2
C1S C 0.6549(9) 0.5326(8) 0.7488(6) 0.160(4) Uani 1 1 d DU . .
H1SA H 0.5554 0.5295 0.7241 0.240 Uiso 1 1 calc R . .
H1SB H 0.6983 0.5018 0.7036 0.240 Uiso 1 1 calc R . .
H1SC H 0.7039 0.5929 0.7829 0.240 Uiso 1 1 calc R . .
C2S C 0.6652(6) 0.4947(7) 0.7999(5) 0.106(2) Uani 1 1 d DU . .
C3S C 0.6756(7) 0.5417(5) 0.8852(4) 0.0881(19) Uani 1 1 d DU . .
H3S H 0.6787 0.6019 0.9110 0.106 Uiso 1 1 calc R . .
C4S C 0.6812(8) 0.5015(5) 0.9314(5) 0.097(2) Uani 1 1 d DU . .
H4S H 0.6842 0.5333 0.9893 0.117 Uiso 1 1 calc R . .
C5S C 0.6828(7) 0.4169(5) 0.8965(5) 0.089(2) Uani 1 1 d DU . .
H5S H 0.6871 0.3889 0.9293 0.107 Uiso 1 1 calc R . .
C6S C 0.6779(7) 0.3715(5) 0.8127(5) 0.101(2) Uani 1 1 d DU . .
H6S H 0.6798 0.3120 0.7889 0.121 Uiso 1 1 calc R . .
C7S C 0.6705(7) 0.4073(6) 0.7621(5) 0.106(2) Uani 1 1 d DU . .
H7S H 0.6691 0.3749 0.7045 0.128 Uiso 1 1 calc R . .

loop_
_atom_site_aniso_label
_atom_site_aniso_U_11
_atom_site_aniso_U_22
_atom_site_aniso_U_33
_atom_site_aniso_U_23
_atom_site_aniso_U_13
_atom_site_aniso_U_12
Cr1 0.0293(4) 0.0193(3) 0.0195(3) 0.0107(3) 0.0073(3) 0.0069(3)
Cr2 0.0297(4) 0.0185(3) 0.0196(3) 0.0104(3) 0.0077(3) 0.0074(3)
Cr3 0.0295(4) 0.0174(3) 0.0197(3) 0.0098(3) 0.0081(3) 0.0072(3)
Cr4 0.0268(3) 0.0180(3) 0.0194(3) 0.0094(3) 0.0079(3) 0.0060(3)
Cr5 0.0264(3) 0.0183(3) 0.0192(3) 0.0097(3) 0.0070(3) 0.0058(3)
O1 0.0283(14) 0.0173(13) 0.0220(14) 0.0106(12) 0.0067(11) 0.0025(11)
O2 0.0339(15) 0.0168(13) 0.0208(14) 0.0090(12) 0.0061(11) 0.0039(11)
O3 0.0373(16) 0.0283(15) 0.0238(14) 0.0146(13) 0.0109(12) 0.0141(12)
O4 0.0392(16) 0.0280(15) 0.0254(15) 0.0151(13) 0.0132(12) 0.0142(13)
O5 0.0288(14) 0.0203(13) 0.0195(14) 0.0116(12) 0.0089(11) 0.0073(11)
O6 0.0297(14) 0.0230(14) 0.0232(14) 0.0142(12) 0.0100(11) 0.0074(11)
O7 0.0403(16) 0.0214(14) 0.0210(14) 0.0101(12) 0.0065(12) 0.0104(12)
O8 0.0355(16) 0.0210(14) 0.0209(14) 0.0080(12) 0.0065(12) 0.0074(12)
O9 0.0226(13) 0.0174(13) 0.0183(13) 0.0094(11) 0.0064(10) 0.0055(10)
O10 0.0259(14) 0.0200(13) 0.0220(14) 0.0076(11) 0.0057(11) 0.0036(11)
O11 0.0357(15) 0.0237(14) 0.0257(15) 0.0156(12) 0.0136(12) 0.0129(12)
O12 0.0363(16) 0.0211(14) 0.0227(14) 0.0131(12) 0.0110(12) 0.0091(12)
O13 0.0251(14) 0.0177(13) 0.0197(13) 0.0089(11) 0.0067(11) 0.0029(11)
O14 0.0330(15) 0.0202(13) 0.0217(14) 0.0099(12) 0.0093(12) 0.0023(11)
O15 0.0287(14) 0.0256(14) 0.0217(14) 0.0104(12) 0.0063(12) 0.0090(12)
O16 0.0296(14) 0.0243(14) 0.0205(14) 0.0103(12) 0.0067(11) 0.0089(12)
O17 0.0213(13) 0.0160(12) 0.0162(13) 0.0075(11) 0.0063(10) 0.0054(10)
O18 0.0267(14) 0.0261(14) 0.0238(14) 0.0134(12) 0.0087(11) 0.0055(11)
O19 0.0347(15) 0.0210(13) 0.0209(15) 0.0107(12) 0.0081(12) 0.0077(12)
O20 0.0375(16) 0.0207(14) 0.0206(14) 0.0099(12) 0.0072(12) 0.0082(12)
C4 0.062(3) 0.052(3) 0.044(3) 0.031(3) 0.031(2) 0.034(3)
C5 0.036(2) 0.027(2) 0.029(2) 0.016(2) 0.0120(18) 0.0095(18)
C6 0.031(2) 0.023(2) 0.024(2) 0.0110(17) 0.0083(17) 0.0029(17)
C7 0.069(3) 0.030(2) 0.029(3) 0.007(2) 0.001(2) 0.002(2)
C8 0.061(3) 0.060(3) 0.029(3) 0.018(3) 0.019(2) 0.010(3)
C9 0.041(2) 0.027(2) 0.019(2) 0.0073(18) 0.0058(18) 0.0060(18)
C10 0.045(3) 0.051(3) 0.028(3) 0.014(2) -0.002(2) 0.011(2)
C11 0.026(2) 0.024(2) 0.024(2) 0.0141(18) 0.0079(17) 0.0052(17)
C12 0.041(2) 0.033(2) 0.027(2) 0.018(2) 0.0129(19) 0.0127(19)
C13 0.093(4) 0.051(3) 0.047(3) 0.034(3) 0.044(3) 0.036(3)
C14 0.054(3) 0.132(6) 0.073(4) 0.079(4) 0.008(3) 0.022(3)
C15 0.114(5) 0.034(3) 0.058(3) 0.031(3) 0.043(3) 0.018(3)
C16 0.028(2) 0.0184(19) 0.024(2) 0.0118(18) 0.0068(17) 0.0030(16)
C17 0.046(3) 0.115(5) 0.048(3) 0.053(3) 0.013(2) 0.036(3)
C18 0.030(2) 0.037(2) 0.032(2) 0.019(2) 0.0081(18) 0.0101(19)
C19 0.040(3) 0.050(3) 0.071(4) 0.023(3) 0.011(3) 0.028(2)
C20 0.033(3) 0.060(3) 0.070(4) 0.035(3) 0.011(2) 0.005(2)
C21 0.025(2) 0.025(2) 0.025(2) 0.0138(18) 0.0099(17) 0.0118(16)
C22 0.067(3) 0.028(2) 0.040(3) 0.018(2) 0.012(2) -0.001(2)
C23 0.045(3) 0.020(2) 0.026(2) 0.0093(18) 0.0098(19) 0.0091(18)
C24 0.060(3) 0.034(3) 0.059(3) 0.021(3) 0.019(3) 0.027(2)
C25 0.077(4) 0.022(2) 0.037(3) 0.012(2) 0.005(2) 0.007(2)
C26 0.050(3) 0.041(3) 0.060(3) 0.033(3) -0.001(2) -0.003(2)
C27 0.033(2) 0.075(4) 0.039(3) 0.032(3) 0.017(2) 0.020(2)
C28 0.098(5) 0.047(3) 0.065(4) -0.003(3) 0.054(4) -0.032(3)
C29 0.045(3) 0.028(2) 0.035(3) 0.013(2) 0.015(2) -0.0018(19)
C30 0.061(3) 0.063(4) 0.046(3) 0.024(3) 0.007(3) 0.015(3)
C31 0.032(2) 0.033(2) 0.028(2) 0.003(2) -0.0023(18) 0.0019(19)
C32 0.039(2) 0.031(2) 0.033(2) 0.020(2) 0.0189(19) 0.0101(19)
C33 0.052(3) 0.020(2) 0.038(3) 0.012(2) -0.004(2) -0.0024(19)
C1S 0.116(8) 0.252(11) 0.119(7) 0.112(8) 0.021(6) -0.035(8)
C2S 0.054(4) 0.182(7) 0.089(5) 0.074(5) 0.015(4) 0.028(5)
C3S 0.076(4) 0.103(5) 0.072(4) 0.032(4) 0.018(4) 0.026(4)
C4S 0.093(5) 0.103(5) 0.081(5) 0.035(4) 0.013(4) 0.044(5)
C5S 0.067(4) 0.079(4) 0.081(4) 0.008(4) 0.018(4) 0.006(4)
C6S 0.065(4) 0.099(5) 0.072(5) -0.009(4) 0.028(4) -0.024(4)
C7S 0.049(4) 0.128(6) 0.070(5) 0.000(4) 0.009(4) -0.021(4)

loop_
_atom_type_symbol
_atom_type_description
_atom_type_scat_dispersion_real
_atom_type_scat_dispersion_imag
_atom_type_scat_source
C C 0.0033 0.0016 'International Tables Vol C Tables 4.2.6.8 and 6.1.1.4'
H H 0.0000 0.0000 'International Tables Vol C Tables 4.2.6.8 and 6.1.1.4'
Cr Cr 0.3209 0.6236 'International Tables Vol C Tables 4.2.6.8 and 6.1.1.4'
O O 0.0106 0.0060 'International Tables Vol C Tables 4.2.6.8 and 6.1.1.4'

loop_
_audit_creation_date
2011-02-02

loop_
_geom_angle_atom_site_label_1
_geom_angle_atom_site_label_2
_geom_angle_atom_site_label_3
_geom_angle
_geom_angle_site_symmetry_1
_geom_angle_site_symmetry_3
_geom_angle_publ_flag
Cr5 Cr1 Cr2 142.86(3) . . ?
O1 Cr1 Cr2 40.81(7) . . ?
O1 Cr1 Cr5 108.89(7) . . ?
O1 Cr1 O2 78.71(10) . . ?
O1 Cr1 O3 91.34(10) . . ?
O1 Cr1 O20 171.11(11) . . ?
O2 Cr1 Cr2 40.84(7) . . ?
O2 Cr1 Cr5 135.94(8) . . ?
O2 Cr1 O3 91.09(11) . . ?
O2 Cr1 O20 92.85(10) . . ?
O3 Cr1 Cr2 79.72(8) . . ?
O3 Cr1 Cr5 130.71(8) . . ?
O17 Cr1 Cr2 109.10(7) . . ?
O17 Cr1 Cr5 40.67(7) . . ?
O17 Cr1 O1 94.53(10) . . ?
O17 Cr1 O2 96.67(10) . . ?
O17 Cr1 O3 171.05(10) . . ?
O17 Cr1 O18 78.89(10) . . ?
O17 Cr1 O20 89.15(10) . . ?
O18 Cr1 Cr2 135.89(8) . . ?
O18 Cr1 Cr5 41.07(7) . . ?
O18 Cr1 O1 96.59(10) . . ?
O18 Cr1 O2 173.34(10) . . ?
O18 Cr1 O3 93.74(11) . . ?
O18 Cr1 O20 92.06(11) . . ?
O20 Cr1 Cr2 130.31(8) . . ?
O20 Cr1 Cr5 79.08(7) . . ?
O20 Cr1 O3 86.03(10) . . ?
Cr1 Cr2 Cr3 144.20(3) . 2 ?
O1 Cr2 Cr1 40.88(7) . . ?
O1 Cr2 Cr3 110.44(7) . 2 ?
O1 Cr2 O2 78.88(10) . . ?
O1 Cr2 O4 90.20(11) . . ?
O1 Cr2 O6 96.51(10) . 2 ?
O1 Cr2 O7 169.88(10) . 2 ?
O2 Cr2 Cr1 40.94(8) . . ?
O2 Cr2 Cr3 135.63(8) . 2 ?
O2 Cr2 O4 91.32(10) . . ?
O2 Cr2 O6 172.92(10) . 2 ?
O2 Cr2 O7 93.15(11) . 2 ?
O4 Cr2 Cr1 79.09(8) . . ?
O4 Cr2 Cr3 130.46(8) . 2 ?
O5 Cr2 Cr1 110.48(7) 2 . ?
O5 Cr2 Cr3 40.18(7) 2 2 ?
O5 Cr2 O1 96.19(11) 2 . ?
O5 Cr2 O2 97.06(10) 2 . ?
O5 Cr2 O4 170.30(10) 2 . ?
O5 Cr2 O6 77.99(10) 2 2 ?
O5 Cr2 O7 90.94(11) 2 2 ?
O6 Cr2 Cr1 136.02(8) 2 . ?
O6 Cr2 Cr3 40.99(7) 2 2 ?
O6 Cr2 O4 94.08(10) 2 . ?
O6 Cr2 O7 91.99(10) 2 2 ?
O7 Cr2 Cr1 129.52(8) 2 . ?
O7 Cr2 Cr3 79.61(7) 2 2 ?
O7 Cr2 O4 83.70(11) 2 . ?
Cr4 Cr3 Cr2 145.71(3) . 2 ?
O5 Cr3 Cr2 40.34(7) . 2 ?
O5 Cr3 Cr4 111.62(7) . . ?
O5 Cr3 O6 77.98(10) . . ?
O5 Cr3 O8 91.04(11) . . ?
O5 Cr3 O9 96.39(10) . . ?
O5 Cr3 O10 98.44(10) . . ?
O5 Cr3 O11 169.16(10) . . ?
O6 Cr3 Cr2 40.81(7) . 2 ?
O6 Cr3 Cr4 136.81(8) . . ?
O6 Cr3 O8 91.01(11) . . ?
O6 Cr3 O11 92.49(10) . . ?
O8 Cr3 Cr2 79.06(8) . 2 ?
O8 Cr3 Cr4 129.15(8) . . ?
O9 Cr3 Cr2 111.56(7) . 2 ?
O9 Cr3 Cr4 40.57(7) . . ?
O9 Cr3 O6 98.05(10) . . ?
O9 Cr3 O8 169.29(10) . . ?
O9 Cr3 O10 78.52(10) . . ?
O9 Cr3 O11 89.99(10) . . ?
O10 Cr3 Cr2 136.83(8) . 2 ?
O10 Cr3 Cr4 40.99(7) . . ?
O10 Cr3 O6 174.82(10) . . ?
O10 Cr3 O8 92.80(11) . . ?
O10 Cr3 O11 91.40(10) . . ?
O11 Cr3 Cr2 128.94(7) . 2 ?
O11 Cr3 Cr4 78.86(7) . . ?
O11 Cr3 O8 83.90(11) . . ?
Cr5 Cr4 Cr3 144.53(3) . . ?
O9 Cr4 Cr3 40.58(7) . . ?
O9 Cr4 Cr5 110.01(7) . . ?
O9 Cr4 O10 78.50(10) . . ?
O9 Cr4 O12 90.89(10) . . ?
O9 Cr4 O13 95.71(10) . . ?
O9 Cr4 O15 170.24(11) . . ?
O10 Cr4 Cr3 40.95(7) . . ?
O10 Cr4 Cr5 137.33(7) . . ?
O10 Cr4 O12 91.99(10) . . ?
O10 Cr4 O15 92.62(10) . . ?
O12 Cr4 Cr3 79.82(7) . . ?
O12 Cr4 Cr5 128.31(8) . . ?
O13 Cr4 Cr3 110.64(7) . . ?
O13 Cr4 Cr5 41.19(7) . . ?
O13 Cr4 O10 97.62(10) . . ?
O13 Cr4 O12 169.25(10) . . ?
O13 Cr4 O15 89.43(10) . . ?
O14 Cr4 Cr3 136.07(8) . . ?
O14 Cr4 Cr5 40.21(7) . . ?
O14 Cr4 O9 97.21(11) . . ?
O14 Cr4 O10 174.03(10) . . ?
O14 Cr4 O12 92.22(10) . . ?
O14 Cr4 O13 78.56(10) . . ?
O14 Cr4 O15 91.93(11) . . ?
O15 Cr4 Cr3 129.70(8) . . ?
O15 Cr4 Cr5 79.26(7) . . ?
O15 Cr4 O12 85.32(10) . . ?
Cr1 Cr5 Cr4 142.68(3) . . ?
O13 Cr5 Cr1 108.98(7) . . ?
O13 Cr5 Cr4 40.88(7) . . ?
O13 Cr5 O16 89.61(10) . . ?
O13 Cr5 O19 170.51(10) . . ?
O14 Cr5 Cr1 135.87(8) . . ?
O14 Cr5 Cr4 40.14(8) . . ?
O14 Cr5 O13 78.20(10) . . ?
O14 Cr5 O16 92.07(11) . . ?
O14 Cr5 O17 96.36(11) . . ?
O14 Cr5 O18 172.99(10) . . ?
O14 Cr5 O19 92.91(10) . . ?
O16 Cr5 Cr1 130.41(7) . . ?
O16 Cr5 Cr4 79.53(7) . . ?
O17 Cr5 Cr1 40.85(7) . . ?
O17 Cr5 Cr4 108.50(7) . . ?
O17 Cr5 O13 94.38(10) . . ?
O17 Cr5 O16 171.25(10) . . ?
O17 Cr5 O18 78.94(10) . . ?
O17 Cr5 O19 89.88(10) . . ?
O18 Cr5 Cr1 40.94(8) . . ?
O18 Cr5 Cr4 136.38(8) . . ?
O18 Cr5 O13 96.86(10) . . ?
O18 Cr5 O16 92.87(11) . . ?
O18 Cr5 O19 92.28(10) . . ?
O19 Cr5 Cr1 79.69(7) . . ?
O19 Cr5 Cr4 129.64(7) . . ?
O19 Cr5 O16 87.37(10) . . ?
Cr2 O1 Cr1 98.31(11) . . ?
C26 O1 Cr1 120.3(2) . . ?
C26 O1 Cr2 121.5(2) . . ?
Cr2 O2 Cr1 98.23(11) . . ?
C33 O2 Cr1 124.7(2) . . ?
C33 O2 Cr2 122.3(2) . . ?
C5 O3 Cr1 127.9(2) . . ?
C5 O4 Cr2 128.4(2) . . ?
Cr3 O5 Cr2 99.48(10) . 2 ?
C35 O5 Cr2 127.6(4) . 2 ?
C35 O5 Cr3 130.7(4) . . ?
C35 O5 C35A 44.1(6) . . ?
C35A O5 Cr2 123.7(6) . 2 ?
C35A O5 Cr3 123.0(6) . . ?
Cr2 O6 Cr3 98.20(11) 2 . ?
C32 O6 Cr2 121.9(2) . 2 ?
C32 O6 Cr3 123.2(2) . . ?
C6 O7 Cr2 127.4(2) . 2 ?
C6 O8 Cr3 128.2(2) . . ?
Cr4 O9 Cr3 98.85(11) . . ?
C30 O9 Cr3 123.2(3) . . ?
C30 O9 Cr4 122.9(3) . . ?
Cr3 O10 Cr4 98.06(11) . . ?
C31 O10 Cr3 124.3(2) . . ?
C31 O10 Cr4 123.3(2) . . ?
C11 O11 Cr3 128.5(2) . . ?
C11 O12 Cr4 127.2(2) . . ?
Cr4 O13 Cr5 97.92(10) . . ?
C29 O13 Cr4 122.8(2) . . ?
C29 O13 Cr5 122.0(2) . . ?
Cr4 O14 Cr5 99.64(11) . . ?
C28 O14 Cr4 129.6(3) . . ?
C28 O14 Cr5 130.7(3) . . ?
C16 O15 Cr4 128.5(2) . . ?
C16 O16 Cr5 128.0(2) . . ?
Cr5 O17 Cr1 98.48(10) . . ?
C34 O17 Cr1 119.2(4) . . ?
C34 O17 Cr5 121.8(4) . . ?
C34A O17 Cr1 125.2(7) . . ?
C34A O17 Cr5 122.4(7) . . ?
C34A O17 C34 70.6(8) . . ?
Cr1 O18 Cr5 97.99(11) . . ?
C27 O18 Cr1 123.5(2) . . ?
C27 O18 Cr5 123.8(2) . . ?
C21 O19 Cr5 127.7(2) . . ?
C21 O20 Cr1 128.6(2) . . ?
C1 C4 C2 106.6(4) . . ?
C1 C4 C3A 81.8(6) . . ?
C1 C4 C5 112.0(4) . . ?
C1A C4 C1 25.6(5) . . ?
C1A C4 C2 82.1(5) . . ?
C1A C4 C2A 113.1(6) . . ?
C1A C4 C3A 106.5(6) . . ?
C1A C4 C5 113.0(6) . . ?
C2A C4 C1 127.9(7) . . ?
C2A C4 C2 44.2(6) . . ?
C2A C4 C3A 105.8(6) . . ?
C2A C4 C5 117.0(7) . . ?
C3 C4 C1 113.2(5) . . ?
C3 C4 C1A 129.8(7) . . ?
C3 C4 C2 107.9(4) . . ?
C3 C4 C2A 63.9(6) . . ?
C3 C4 C3A 42.7(6) . . ?
C3 C4 C5 111.1(5) . . ?
C3A C4 C2 147.7(7) . . ?
C5 C4 C2 105.5(5) . . ?
C5 C4 C3A 99.6(7) . . ?
O3 C5 C4 117.1(3) . . ?
O4 C5 O3 124.4(3) . . ?
O4 C5 C4 118.4(3) . . ?
O7 C6 O8 125.0(4) . . ?
O7 C6 C9 117.2(3) . . ?
O8 C6 C9 117.6(3) . . ?
C6 C9 C7 110.4(3) . . ?
C6 C9 C8 106.1(3) . . ?
C7 C9 C8 109.4(4) . . ?
C10 C9 C6 110.9(3) . . ?
C10 C9 C7 110.9(4) . . ?
C10 C9 C8 109.0(4) . . ?
O11 C11 C12 117.4(3) . . ?
O12 C11 O11 125.2(3) . . ?
O12 C11 C12 117.3(3) . . ?
C11 C12 C15 109.3(3) . . ?
C13 C12 C11 111.1(3) . . ?
C13 C12 C15 109.8(4) . . ?
C14 C12 C11 106.2(3) . . ?
C14 C12 C13 110.9(4) . . ?
C14 C12 C15 109.5(4) . . ?
O15 C16 O16 124.6(3) . . ?
O15 C16 C18 117.9(3) . . ?
O16 C16 C18 117.5(3) . . ?
C16 C18 C20 106.1(3) . . ?
C17 C18 C16 110.9(3) . . ?
C17 C18 C19 110.7(4) . . ?
C17 C18 C20 109.5(4) . . ?
C19 C18 C16 110.5(3) . . ?
C19 C18 C20 109.1(4) . . ?
O19 C21 O20 124.9(3) . . ?
O19 C21 C23 117.7(3) . . ?
O20 C21 C23 117.3(3) . . ?
C21 C23 C24 105.9(3) . . ?
C22 C23 C21 109.9(3) . . ?
C22 C23 C24 110.3(4) . . ?
C22 C23 C25 109.9(4) . . ?
C25 C23 C21 110.4(3) . . ?
C25 C23 C24 110.4(4) . . ?
C1S C2S C7S 116.9(9) . . ?
C3S C2S C1S 122.1(10) . . ?
C3S C2S C7S 121.0(8) . . ?
C4S C3S C2S 119.8(8) . . ?
C5S C4S C3S 120.8(8) . . ?
C4S C5S C6S 119.0(9) . . ?
C7S C6S C5S 123.5(9) . . ?
C6S C7S C2S 115.8(8) . . ?

loop_
_geom_bond_atom_site_label_1
_geom_bond_atom_site_label_2
_geom_bond_distance
_geom_bond_site_symmetry_2
_geom_bond_publ_flag
Cr1 Cr2 2.9687(10) . ?
Cr1 Cr5 2.9659(11) . ?
Cr1 O1 1.964(2) . ?
Cr1 O2 1.965(3) . ?
Cr1 O3 1.988(3) . ?
Cr1 O17 1.961(2) . ?
Cr1 O18 1.962(3) . ?
Cr1 O20 1.983(3) . ?
Cr2 Cr3 2.9783(11) 2 ?
Cr2 O1 1.961(3) . ?
Cr2 O2 1.961(2) . ?
Cr2 O4 1.997(3) . ?
Cr2 O5 1.955(2) 2 ?
Cr2 O6 1.967(2) 2 ?
Cr2 O7 1.990(3) 2 ?
Cr3 Cr2 2.9784(11) 2 ?
Cr3 Cr4 2.9750(10) . ?
Cr3 O5 1.948(2) . ?
Cr3 O6 1.974(3) . ?
Cr3 O8 1.987(3) . ?
Cr3 O9 1.959(2) . ?
Cr3 O10 1.969(3) . ?
Cr3 O11 1.985(2) . ?
Cr4 Cr5 2.9693(11) . ?
Cr4 O9 1.958(2) . ?
Cr4 O10 1.971(3) . ?
Cr4 O12 1.989(2) . ?
Cr4 O13 1.962(2) . ?
Cr4 O14 1.942(3) . ?
Cr4 O15 1.988(3) . ?
Cr5 O13 1.974(2) . ?
Cr5 O14 1.945(2) . ?
Cr5 O16 1.989(3) . ?
Cr5 O17 1.954(2) . ?
Cr5 O18 1.968(2) . ?
Cr5 O19 1.989(3) . ?
O1 C26 1.421(5) . ?
O2 C33 1.429(5) . ?
O3 C5 1.268(4) . ?
O4 C5 1.259(4) . ?
O5 Cr2 1.955(2) 2 ?
O5 C35 1.416(7) . ?
O5 C35A 1.421(9) . ?
O6 Cr2 1.967(2) 2 ?
O6 C32 1.426(4) . ?
O7 Cr2 1.990(3) 2 ?
O7 C6 1.261(4) . ?
O8 C6 1.267(4) . ?
O9 C30 1.456(5) . ?
O10 C31 1.428(5) . ?
O11 C11 1.265(4) . ?
O12 C11 1.258(4) . ?
O13 C29 1.435(5) . ?
O14 C28 1.377(5) . ?
O15 C16 1.261(4) . ?
O16 C16 1.266(4) . ?
O17 C34 1.481(9) . ?
O17 C34A 1.472(11) . ?
O18 C27 1.428(5) . ?
O19 C21 1.255(4) . ?
O20 C21 1.265(4) . ?
C1 C4 1.511(6) . ?
C1A C4 1.493(7) . ?
C2 C4 1.579(6) . ?
C2A C4 1.497(8) . ?
C3 C4 1.483(6) . ?
C3A C4 1.577(8) . ?
C4 C5 1.515(5) . ?
C6 C9 1.522(5) . ?
C7 C9 1.523(6) . ?
C8 C9 1.527(6) . ?
C9 C10 1.519(6) . ?
C11 C12 1.524(5) . ?
C12 C13 1.507(6) . ?
C12 C14 1.504(7) . ?
C12 C15 1.528(6) . ?
C16 C18 1.523(5) . ?
C17 C18 1.514(6) . ?
C18 C19 1.522(6) . ?
C18 C20 1.536(6) . ?
C21 C23 1.528(5) . ?
C22 C23 1.519(6) . ?
C23 C24 1.533(6) . ?
C23 C25 1.521(6) . ?
C1S C2S 1.395(11) . ?
C2S C3S 1.385(10) . ?
C2S C7S 1.398(12) . ?
C3S C4S 1.351(10) . ?
C4S C5S 1.346(9) . ?
C5S C6S 1.372(9) . ?
C6S C7S 1.358(11) . ?
